data_7212636
loop_
_publ_author_name
'Ling, Irene'
'Alias, Yatimah'
'Sobolev, Alexandre N.'
'Raston, Colin L.'

_publ_section_title
;
 Hirshfeld surface analysis of phosphonium salts
;
_journal_issue 12
_journal_name_full CrystEngComm
_journal_page_first 4321
_journal_paper_doi 10.1039/c002832k
_journal_volume 12
_journal_year 2010
_chemical_formula_moiety 'C44 H38 P2, 2(C2 F6 N O4 S2)'
_chemical_formula_sum 'C48 H38 F12 N2 O8 P2 S4'
_chemical_formula_weight 1188.98
_chemical_name_systematic
;
?
;
_space_group_IT_number 14
_symmetry_cell_setting monoclinic
_symmetry_Int_Tables_number 14
_symmetry_space_group_name_Hall '-P 2yn'
_symmetry_space_group_name_H-M 'P 1 21/n 1'
_atom_sites_solution_hydrogens geom
_atom_sites_solution_primary direct
_atom_sites_solution_secondary difmap
_audit_creation_method SHELXL-97
_cell_angle_alpha 90.0
_cell_angle_beta 93.000(7)
_cell_angle_gamma 90.0
_cell_formula_units_Z 4
_cell_length_a 18.438(1)
_cell_length_b 14.6101(8)
_cell_length_c 19.745(1)
_cell_measurement_reflns_used 7745
_cell_measurement_temperature 100(2)
_cell_measurement_theta_max 28.9
_cell_measurement_theta_min 2.6
_cell_volume 5311.6(5)
_computing_cell_refinement
;
CrysAlis RED, Oxford Diffraction Ltd.,
Version 1.171.32.29 (release 10-06-2008 CrysAlis171 .NET)
(compiled Jun 10 2008,16:49:55)
;
_computing_data_collection
;
CrysAlis RED, Oxford Diffraction Ltd.,
Version 1.171.32.29 (release 10-06-2008 CrysAlis171 .NET)
(compiled Jun 10 2008,16:49:55)
;
_computing_data_reduction
;
CrysAlis RED, Oxford Diffraction Ltd.,
Version 1.171.32.29 (release 10-06-2008 CrysAlis171 .NET)
(compiled Jun 10 2008,16:49:55)
;
_computing_molecular_graphics 'X-Seed 2.0 (Barbour, 2001)'
_computing_publication_material 'SHELXL-97 (Sheldrick, 2008)'
_computing_structure_refinement 'SHELXL-97 (Sheldrick, 2008)'
_computing_structure_solution 'SHELXS-97 (Sheldrick, 2008)'
_diffrn_ambient_temperature 100(2)
_diffrn_detector_area_resol_mean 16.0009
_diffrn_measured_fraction_theta_full 0.994
_diffrn_measured_fraction_theta_max 0.933
_diffrn_measurement_device_type 'Oxford Diffraction Xcalibur-S, Sapphire CCD'
_diffrn_measurement_method '\w scans'
_diffrn_radiation_monochromator graphite
_diffrn_radiation_source 'Enhance (Mo) X-ray Source'
_diffrn_radiation_type MoK\a
_diffrn_radiation_wavelength 0.71073
_diffrn_reflns_av_R_equivalents 0.0649
_diffrn_reflns_av_sigmaI/netI 0.0885
_diffrn_reflns_limit_h_max 24
_diffrn_reflns_limit_h_min -24
_diffrn_reflns_limit_k_max 19
_diffrn_reflns_limit_k_min -19
_diffrn_reflns_limit_l_max 26
_diffrn_reflns_limit_l_min -26
_diffrn_reflns_number 101184
_diffrn_reflns_theta_full 25.00
_diffrn_reflns_theta_max 28.83
_diffrn_reflns_theta_min 2.61
_exptl_absorpt_coefficient_mu 0.334
_exptl_absorpt_correction_T_max 1.0000
_exptl_absorpt_correction_T_min 0.9423
_exptl_absorpt_correction_type multi-scan
_exptl_absorpt_process_details
;
CrysAlis RED, Oxford Diffraction Ltd.,
Version 1.171.32.29 (release 10-06-2008 CrysAlis171 .NET)
(compiled Jun 10 2008,16:49:55)
Empirical absorption correction using spherical harmonics,
implemented in SCALE3 ABSPACK scaling algorithm.
;
_exptl_crystal_colour colorless
_exptl_crystal_density_diffrn 1.487
_exptl_crystal_density_meas ?
_exptl_crystal_description plate
_exptl_crystal_F_000 2424
_exptl_crystal_size_max 0.47
_exptl_crystal_size_mid 0.30
_exptl_crystal_size_min 0.15
_refine_diff_density_max 1.253
_refine_diff_density_min -0.599
_refine_diff_density_rms 0.086
_refine_ls_extinction_method none
_refine_ls_goodness_of_fit_ref 1.005
_refine_ls_hydrogen_treatment constr
_refine_ls_matrix_type full
_refine_ls_number_parameters 685
_refine_ls_number_reflns 12955
_refine_ls_number_restraints 0
_refine_ls_restrained_S_all 1.005
_refine_ls_R_factor_all 0.1628
_refine_ls_R_factor_gt 0.0792
_refine_ls_shift/su_max 0.000
_refine_ls_shift/su_mean 0.000
_refine_ls_structure_factor_coef Fsqd
_refine_ls_weighting_details 'calc w=1/[\s^2^(Fo^2^)+(0.1120P)^2^+0.0000P] where P=(Fo^2^+2Fc^2^)/3'
_refine_ls_weighting_scheme calc
_refine_ls_wR_factor_gt 0.1899
_refine_ls_wR_factor_ref 0.2174
_reflns_number_gt 6469
_reflns_number_total 12955
_reflns_threshold_expression >2sigma(I)
_cod_data_source_file c002832k.txt
_cod_data_source_block 170608n1
_cod_depositor_comments
;
The following automatic conversions were performed:

'_exptl_crystal_density_meas' value 'not measured' was changed to '?'
- the value is perceived as not measured.

Automatic conversion script
Id: cif_fix_values 3008 2015-01-20 13:52:24Z robertas 
;
_cod_original_sg_symbol_H-M 'P 21/n'
_cod_database_code 7212636

loop_
_symmetry_equiv_pos_as_xyz
'x, y, z'
'-x+1/2, y+1/2, -z+1/2'
'-x, -y, -z'
'x-1/2, -y-1/2, z-1/2'

loop_
_atom_site_label
_atom_site_type_symbol
_atom_site_fract_x
_atom_site_fract_y
_atom_site_fract_z
_atom_site_U_iso_or_equiv
_atom_site_adp_type
_atom_site_occupancy
_atom_site_symmetry_multiplicity
_atom_site_calc_flag
_atom_site_refinement_flags
P1 P 0.30833(5) 0.35805(6) 0.17255(4) 0.0377(2) Uani 1 1 d .
P2 P 0.68746(5) 0.47441(6) 0.16574(4) 0.0326(2) Uani 1 1 d .
C1 C 0.33368(18) 0.4050(3) 0.09261(16) 0.0422(8) Uani 1 1 d .
H1A H 0.3216 0.3597 0.0565 0.051 Uiso 1 1 calc R
H1B H 0.3039 0.4602 0.0827 0.051 Uiso 1 1 calc R
C2 C 0.63899(18) 0.5023(2) 0.08580(16) 0.0375(8) Uani 1 1 d .
H2A H 0.6439 0.5687 0.0769 0.045 Uiso 1 1 calc R
H2B H 0.6613 0.4688 0.0486 0.045 Uiso 1 1 calc R
C11 C 0.34740(17) 0.2468(2) 0.18659(16) 0.0370(8) Uani 1 1 d .
C12 C 0.3577(2) 0.1884(3) 0.13218(18) 0.0482(9) Uani 1 1 d .
H12 H 0.3460 0.2082 0.0871 0.058 Uiso 1 1 calc R
C13 C 0.3846(2) 0.1025(3) 0.1440(2) 0.0632(12) Uani 1 1 d .
H13 H 0.3919 0.0626 0.1070 0.076 Uiso 1 1 calc R
C14 C 0.4011(2) 0.0736(3) 0.2087(2) 0.0603(11) Uani 1 1 d .
H14 H 0.4204 0.0140 0.2162 0.072 Uiso 1 1 calc R
C15 C 0.3904(2) 0.1293(3) 0.2631(2) 0.0553(10) Uani 1 1 d .
H15 H 0.4010 0.1080 0.3079 0.066 Uiso 1 1 calc R
C16 C 0.3640(2) 0.2163(3) 0.25198(18) 0.0464(9) Uani 1 1 d .
H16 H 0.3572 0.2557 0.2894 0.056 Uiso 1 1 calc R
C21 C 0.3386(2) 0.4315(2) 0.24082(17) 0.0415(8) Uani 1 1 d .
C22 C 0.4119(2) 0.4348(3) 0.2603(2) 0.0589(11) Uani 1 1 d .
H22 H 0.4454 0.3972 0.2382 0.071 Uiso 1 1 calc R
C23 C 0.4361(3) 0.4924(3) 0.3116(2) 0.0745(14) Uani 1 1 d .
H23 H 0.4864 0.4945 0.3249 0.089 Uiso 1 1 calc R
C24 C 0.3882(4) 0.5467(4) 0.3435(3) 0.0901(17) Uani 1 1 d .
H24 H 0.4051 0.5862 0.3791 0.108 Uiso 1 1 calc R
C25 C 0.3148(3) 0.5444(4) 0.3240(3) 0.0968(18) Uani 1 1 d .
H25 H 0.2817 0.5827 0.3460 0.116 Uiso 1 1 calc R
C26 C 0.2899(3) 0.4867(3) 0.2729(2) 0.0671(12) Uani 1 1 d .
H26 H 0.2396 0.4848 0.2597 0.080 Uiso 1 1 calc R
C31 C 0.21095(19) 0.3478(2) 0.16922(18) 0.0412(8) Uani 1 1 d .
C32 C 0.1671(2) 0.3923(3) 0.1205(2) 0.0631(11) Uani 1 1 d .
H32 H 0.1886 0.4307 0.0883 0.076 Uiso 1 1 calc R
C33 C 0.0936(2) 0.3817(4) 0.1183(3) 0.0744(13) Uani 1 1 d .
H33 H 0.0642 0.4133 0.0850 0.089 Uiso 1 1 calc R
C34 C 0.0625(3) 0.3268(4) 0.1628(3) 0.0824(15) Uani 1 1 d .
H34 H 0.0114 0.3178 0.1597 0.099 Uiso 1 1 calc R
C35 C 0.1044(3) 0.2836(4) 0.2129(3) 0.0917(17) Uani 1 1 d .
H35 H 0.0821 0.2472 0.2458 0.110 Uiso 1 1 calc R
C36 C 0.1790(2) 0.2932(3) 0.2152(3) 0.0709(13) Uani 1 1 d .
H36 H 0.2081 0.2618 0.2488 0.085 Uiso 1 1 calc R
C41 C 0.65971(18) 0.5498(2) 0.23176(16) 0.0385(8) Uani 1 1 d .
C42 C 0.6401(2) 0.6384(3) 0.2156(2) 0.0524(10) Uani 1 1 d .
H42 H 0.6396 0.6583 0.1698 0.063 Uiso 1 1 calc R
C43 C 0.6211(3) 0.6982(3) 0.2656(2) 0.0675(12) Uani 1 1 d .
H43 H 0.6073 0.7593 0.2547 0.081 Uiso 1 1 calc R
C44 C 0.6226(3) 0.6681(4) 0.3319(3) 0.0751(14) Uani 1 1 d .
H44 H 0.6085 0.7088 0.3664 0.090 Uiso 1 1 calc R
C45 C 0.6434(3) 0.5820(4) 0.3491(2) 0.0776(14) Uani 1 1 d .
H45 H 0.6444 0.5628 0.3951 0.093 Uiso 1 1 calc R
C46 C 0.6634(2) 0.5218(3) 0.29856(19) 0.0573(10) Uani 1 1 d .
H46 H 0.6796 0.4618 0.3101 0.069 Uiso 1 1 calc R
C51 C 0.78325(18) 0.4867(2) 0.15725(17) 0.0367(8) Uani 1 1 d .
C52 C 0.8110(2) 0.5308(3) 0.1022(2) 0.0581(11) Uani 1 1 d .
H52 H 0.7793 0.5519 0.0661 0.070 Uiso 1 1 calc R
C53 C 0.8843(2) 0.5438(3) 0.1000(3) 0.0691(12) Uani 1 1 d .
H53 H 0.9033 0.5746 0.0625 0.083 Uiso 1 1 calc R
C54 C 0.9302(2) 0.5132(3) 0.1512(3) 0.0652(12) Uani 1 1 d .
H54 H 0.9810 0.5229 0.1492 0.078 Uiso 1 1 calc R
C55 C 0.9040(2) 0.4687(3) 0.2050(2) 0.0615(11) Uani 1 1 d .
H55 H 0.9364 0.4472 0.2404 0.074 Uiso 1 1 calc R
C56 C 0.83027(19) 0.4546(3) 0.20831(19) 0.0472(9) Uani 1 1 d .
H56 H 0.8120 0.4229 0.2458 0.057 Uiso 1 1 calc R
C61 C 0.66534(18) 0.3589(2) 0.18488(17) 0.0378(8) Uani 1 1 d .
C62 C 0.6065(2) 0.3380(3) 0.2221(2) 0.0597(11) Uani 1 1 d .
H62 H 0.5810 0.3854 0.2436 0.072 Uiso 1 1 calc R
C63 C 0.5846(3) 0.2477(3) 0.2284(3) 0.0823(15) Uani 1 1 d .
H63 H 0.5442 0.2331 0.2543 0.099 Uiso 1 1 calc R
C64 C 0.6209(3) 0.1809(3) 0.1974(3) 0.0859(16) Uani 1 1 d .
H64 H 0.6058 0.1190 0.2015 0.103 Uiso 1 1 calc R
C65 C 0.6784(3) 0.2011(3) 0.1609(3) 0.0806(15) Uani 1 1 d .
H65 H 0.7030 0.1530 0.1393 0.097 Uiso 1 1 calc R
C66 C 0.7025(2) 0.2888(2) 0.1541(2) 0.0538(10) Uani 1 1 d .
H66 H 0.7437 0.3017 0.1288 0.065 Uiso 1 1 calc R
C71 C 0.41290(18) 0.4307(2) 0.08948(15) 0.0365(8) Uani 1 1 d .
C72 C 0.4636(2) 0.3691(3) 0.06797(17) 0.0443(9) Uani 1 1 d .
H72 H 0.4486 0.3096 0.0539 0.053 Uiso 1 1 calc R
C73 C 0.53600(19) 0.3931(2) 0.06663(17) 0.0430(8) Uani 1 1 d .
H73 H 0.5700 0.3496 0.0518 0.052 Uiso 1 1 calc R
C74 C 0.55961(18) 0.4781(2) 0.08619(15) 0.0344(7) Uani 1 1 d .
C75 C 0.50825(19) 0.5411(2) 0.10605(17) 0.0419(8) Uani 1 1 d .
H75 H 0.5230 0.6015 0.1182 0.050 Uiso 1 1 calc R
C76 C 0.43691(19) 0.5170(2) 0.10829(19) 0.0459(9) Uani 1 1 d .
H76 H 0.4030 0.5607 0.1231 0.055 Uiso 1 1 calc R
S1A S 0.25388(7) 0.17119(8) 0.42266(6) 0.0669(3) Uani 1 1 d .
S2A S 0.39653(7) 0.17892(8) 0.47644(5) 0.0668(3) Uani 1 1 d .
O11A O 0.2233(2) 0.1524(3) 0.35619(17) 0.1005(12) Uani 1 1 d .
O12A O 0.2349(2) 0.1126(2) 0.47554(17) 0.0891(10) Uani 1 1 d .
O21A O 0.3729(2) 0.1837(2) 0.54321(14) 0.0819(10) Uani 1 1 d .
O22A O 0.4452(3) 0.1090(3) 0.4602(2) 0.1289(16) Uani 1 1 d .
N1A N 0.3354(2) 0.1900(3) 0.41738(16) 0.0729(11) Uani 1 1 d .
C1A C 0.2150(4) 0.2826(5) 0.4438(4) 0.1046(19) Uani 1 1 d .
C2A C 0.4452(3) 0.2854(6) 0.4643(3) 0.0958(19) Uani 1 1 d .
F11A F 0.1443(3) 0.2721(4) 0.4482(3) 0.185(2) Uani 1 1 d .
F12A F 0.2435(3) 0.3123(3) 0.5029(2) 0.1381(14) Uani 1 1 d .
F13A F 0.2272(3) 0.3427(3) 0.3974(2) 0.1628(19) Uani 1 1 d .
F21A F 0.4991(2) 0.2914(4) 0.5091(2) 0.1583(17) Uani 1 1 d .
F22A F 0.4712(2) 0.2886(3) 0.40363(19) 0.1480(16) Uani 1 1 d .
F23A F 0.4030(3) 0.3562(3) 0.4721(2) 0.1392(15) Uani 1 1 d .
S1B S 0.86854(12) 0.44315(11) 0.43507(8) 0.1133(7) Uani 1 1 d .
S2B S 0.77236(7) 0.29681(8) 0.42693(6) 0.0674(3) Uani 1 1 d .
O11B O 0.8437(3) 0.4744(3) 0.3719(2) 0.157(2) Uani 1 1 d .
O12B O 0.8865(4) 0.5082(3) 0.4854(2) 0.163(2) Uani 1 1 d .
O21B O 0.7601(2) 0.3109(3) 0.35648(16) 0.0938(11) Uani 1 1 d .
O22B O 0.7880(2) 0.2081(2) 0.45112(19) 0.0983(11) Uani 1 1 d .
N1B N 0.8227(3) 0.3647(3) 0.46666(19) 0.0999(16) Uani 1 1 d .
C1B C 0.9533(5) 0.3852(6) 0.4232(4) 0.126(2) Uani 1 1 d .
C2B C 0.6880(4) 0.3255(6) 0.4628(4) 0.119(2) Uani 1 1 d .
F11B F 1.0005(3) 0.4395(5) 0.3985(3) 0.241(3) Uani 1 1 d .
F12B F 0.9838(2) 0.3582(3) 0.4821(3) 0.1602(17) Uani 1 1 d .
F13B F 0.9411(3) 0.3154(4) 0.3812(3) 0.210(3) Uani 1 1 d .
F21B F 0.6361(3) 0.2654(5) 0.4358(3) 0.211(3) Uani 1 1 d .
F22B F 0.6891(3) 0.3097(3) 0.5285(2) 0.1534(17) Uani 1 1 d .
F23B F 0.6620(3) 0.3996(4) 0.4505(3) 0.198(3) Uani 1 1 d .

loop_
_atom_site_aniso_label
_atom_site_aniso_U_11
_atom_site_aniso_U_22
_atom_site_aniso_U_33
_atom_site_aniso_U_23
_atom_site_aniso_U_13
_atom_site_aniso_U_12
P1 0.0296(5) 0.0435(5) 0.0399(5) 0.0016(4) 0.0012(4) 0.0032(4)
P2 0.0303(5) 0.0315(4) 0.0361(5) 0.0010(4) 0.0037(4) 0.0015(4)
C1 0.0349(19) 0.052(2) 0.0394(19) 0.0114(16) -0.0032(15) -0.0005(17)
C2 0.0338(19) 0.046(2) 0.0332(17) 0.0024(15) 0.0034(14) -0.0003(15)
C11 0.0278(17) 0.045(2) 0.0384(19) 0.0024(15) 0.0034(14) 0.0049(15)
C12 0.056(2) 0.051(2) 0.037(2) -0.0032(17) -0.0029(17) 0.0067(19)
C13 0.079(3) 0.056(3) 0.055(3) -0.013(2) 0.010(2) 0.007(2)
C14 0.063(3) 0.050(2) 0.069(3) 0.004(2) 0.007(2) 0.016(2)
C15 0.059(3) 0.063(3) 0.044(2) 0.0090(19) 0.0052(19) 0.016(2)
C16 0.047(2) 0.052(2) 0.041(2) -0.0009(17) 0.0070(17) 0.0110(18)
C21 0.042(2) 0.042(2) 0.0409(19) -0.0008(16) 0.0021(16) 0.0020(17)
C22 0.049(2) 0.068(3) 0.058(2) -0.011(2) -0.003(2) 0.006(2)
C23 0.063(3) 0.079(3) 0.080(3) -0.022(3) -0.016(3) -0.010(3)
C24 0.108(5) 0.072(3) 0.087(4) -0.034(3) -0.020(3) -0.008(3)
C25 0.097(4) 0.080(4) 0.114(4) -0.051(3) 0.013(4) 0.016(3)
C26 0.059(3) 0.060(3) 0.082(3) -0.021(2) 0.003(2) 0.008(2)
C31 0.0334(19) 0.042(2) 0.049(2) -0.0034(16) 0.0050(16) 0.0006(16)
C32 0.037(2) 0.080(3) 0.072(3) 0.005(2) 0.002(2) 0.005(2)
C33 0.036(2) 0.096(4) 0.090(3) 0.003(3) -0.007(2) 0.012(2)
C34 0.036(2) 0.074(3) 0.137(5) -0.008(3) 0.000(3) -0.001(2)
C35 0.058(3) 0.073(3) 0.148(5) 0.025(3) 0.041(3) -0.010(3)
C36 0.043(2) 0.066(3) 0.105(4) 0.026(3) 0.016(2) 0.004(2)
C41 0.0355(19) 0.042(2) 0.0383(19) -0.0065(15) 0.0021(15) -0.0006(15)
C42 0.059(3) 0.042(2) 0.056(2) -0.0115(18) 0.0043(19) 0.0019(19)
C43 0.072(3) 0.048(2) 0.081(3) -0.023(2) -0.003(2) 0.009(2)
C44 0.067(3) 0.084(4) 0.075(3) -0.048(3) 0.008(3) 0.003(3)
C45 0.092(4) 0.094(4) 0.048(3) -0.018(3) 0.010(2) 0.005(3)
C46 0.065(3) 0.062(3) 0.046(2) -0.007(2) 0.0044(19) 0.005(2)
C51 0.0321(18) 0.0314(17) 0.047(2) -0.0051(15) 0.0053(15) -0.0012(15)
C52 0.040(2) 0.070(3) 0.065(3) 0.017(2) 0.0069(19) -0.005(2)
C53 0.049(3) 0.072(3) 0.088(3) 0.013(2) 0.021(3) -0.007(2)
C54 0.029(2) 0.070(3) 0.097(4) -0.016(3) 0.007(2) -0.008(2)
C55 0.034(2) 0.071(3) 0.078(3) -0.009(2) -0.009(2) 0.004(2)
C56 0.033(2) 0.056(2) 0.052(2) -0.0026(18) -0.0020(17) -0.0010(17)
C61 0.0374(19) 0.0318(18) 0.0437(19) 0.0042(15) -0.0024(15) 0.0025(15)
C62 0.053(3) 0.049(2) 0.079(3) 0.004(2) 0.023(2) -0.006(2)
C63 0.076(3) 0.066(3) 0.109(4) 0.024(3) 0.036(3) -0.010(3)
C64 0.093(4) 0.038(3) 0.128(4) 0.018(3) 0.022(4) -0.013(3)
C65 0.077(4) 0.035(2) 0.131(4) -0.004(3) 0.015(3) 0.010(2)
C66 0.049(2) 0.041(2) 0.072(3) 0.0016(19) 0.012(2) 0.0030(19)
C71 0.0333(19) 0.044(2) 0.0314(17) 0.0094(15) -0.0037(14) 0.0005(16)
C72 0.045(2) 0.046(2) 0.042(2) -0.0082(16) 0.0046(17) -0.0045(18)
C73 0.038(2) 0.047(2) 0.045(2) -0.0091(17) 0.0072(16) 0.0028(17)
C74 0.0349(18) 0.0429(19) 0.0251(16) 0.0034(14) -0.0004(13) 0.0002(16)
C75 0.041(2) 0.0340(18) 0.051(2) 0.0020(15) 0.0000(17) 0.0028(16)
C76 0.034(2) 0.044(2) 0.060(2) 0.0048(18) -0.0001(17) 0.0102(17)
S1A 0.0675(8) 0.0727(8) 0.0617(7) 0.0029(6) 0.0138(6) -0.0272(6)
S2A 0.0762(8) 0.0758(8) 0.0489(6) -0.0096(5) 0.0088(6) 0.0001(6)
O11A 0.097(3) 0.130(3) 0.075(2) -0.006(2) 0.0034(19) -0.052(2)
O12A 0.095(3) 0.088(2) 0.085(2) 0.0202(18) 0.0126(19) -0.031(2)
O21A 0.120(3) 0.081(2) 0.0448(17) -0.0065(15) 0.0065(17) -0.014(2)
O22A 0.146(4) 0.128(3) 0.115(3) -0.020(3) 0.028(3) 0.057(3)
N1A 0.073(3) 0.102(3) 0.0449(19) -0.0089(19) 0.0162(18) -0.031(2)
C1A 0.089(5) 0.100(5) 0.126(6) 0.006(4) 0.019(4) 0.002(4)
C2A 0.067(4) 0.150(6) 0.070(4) 0.017(4) -0.002(3) -0.030(4)
F11A 0.100(3) 0.181(4) 0.278(6) 0.037(4) 0.042(4) 0.050(3)
F12A 0.164(4) 0.122(3) 0.130(3) -0.033(2) 0.027(3) 0.032(3)
F13A 0.237(6) 0.093(3) 0.158(4) 0.054(3) 0.004(3) 0.018(3)
F21A 0.114(3) 0.232(5) 0.124(3) 0.025(3) -0.039(2) -0.082(3)
F22A 0.100(3) 0.240(5) 0.105(3) 0.043(3) 0.009(2) -0.068(3)
F23A 0.158(4) 0.089(3) 0.170(4) 0.007(2) 0.013(3) -0.042(3)
S1B 0.1727(19) 0.0846(10) 0.0791(10) 0.0192(8) -0.0261(10) -0.0465(11)
S2B 0.0727(8) 0.0580(7) 0.0705(8) 0.0023(6) -0.0061(6) 0.0054(6)
O11B 0.243(6) 0.126(4) 0.095(3) 0.055(3) -0.055(3) -0.053(4)
O12B 0.268(7) 0.091(3) 0.123(3) -0.023(3) -0.055(4) -0.062(4)
O21B 0.112(3) 0.106(3) 0.061(2) -0.0062(18) -0.0206(19) 0.006(2)
O22B 0.119(3) 0.056(2) 0.120(3) 0.0165(19) 0.000(2) 0.009(2)
N1B 0.134(4) 0.110(3) 0.054(2) 0.009(2) -0.009(2) -0.059(3)
C1B 0.120(6) 0.143(7) 0.114(6) 0.026(5) -0.003(5) -0.041(6)
C2B 0.109(6) 0.122(6) 0.127(6) 0.016(5) 0.027(5) 0.022(5)
F11B 0.223(6) 0.336(8) 0.166(4) 0.006(5) 0.034(4) -0.195(6)
F12B 0.118(3) 0.182(4) 0.177(4) 0.030(3) -0.029(3) -0.032(3)
F13B 0.179(5) 0.216(6) 0.234(6) -0.083(5) -0.009(4) -0.072(4)
F21B 0.098(3) 0.264(7) 0.271(7) -0.052(5) 0.011(4) -0.008(4)
F22B 0.161(4) 0.182(4) 0.123(3) 0.033(3) 0.067(3) 0.026(3)
F23B 0.216(6) 0.181(5) 0.205(5) 0.073(4) 0.094(4) 0.131(4)

loop_
_atom_type_symbol
_atom_type_description
_atom_type_scat_dispersion_real
_atom_type_scat_dispersion_imag
_atom_type_scat_source
C C 0.0033 0.0016 'International Tables Vol C Tables 4.2.6.8 and 6.1.1.4'
H H 0.0000 0.0000 'International Tables Vol C Tables 4.2.6.8 and 6.1.1.4'
N N 0.0061 0.0033 'International Tables Vol C Tables 4.2.6.8 and 6.1.1.4'
O O 0.0106 0.0060 'International Tables Vol C Tables 4.2.6.8 and 6.1.1.4'
F F 0.0171 0.0103 'International Tables Vol C Tables 4.2.6.8 and 6.1.1.4'
P P 0.1023 0.0942 'International Tables Vol C Tables 4.2.6.8 and 6.1.1.4'
S S 0.1246 0.1234 'International Tables Vol C Tables 4.2.6.8 and 6.1.1.4'

loop_
_geom_angle_atom_site_label_1
_geom_angle_atom_site_label_2
_geom_angle_atom_site_label_3
_geom_angle
C21 P1 C11 108.69(16)
C21 P1 C31 110.38(16)
C11 P1 C31 108.80(16)
C21 P1 C1 110.25(17)
C11 P1 C1 111.07(16)
C31 P1 C1 107.64(16)
C61 P2 C51 110.64(16)
C61 P2 C41 110.40(16)
C51 P2 C41 108.98(15)
C61 P2 C2 106.80(16)
C51 P2 C2 109.77(15)
C41 P2 C2 110.23(16)
C71 C1 P1 115.1(2)
C71 C1 H1A 108.5
P1 C1 H1A 108.5
C71 C1 H1B 108.5
P1 C1 H1B 108.5
H1A C1 H1B 107.5
C74 C2 P2 112.1(2)
C74 C2 H2A 109.2
P2 C2 H2A 109.2
C74 C2 H2B 109.2
P2 C2 H2B 109.2
H2A C2 H2B 107.9
C16 C11 C12 119.3(3)
C16 C11 P1 120.2(3)
C12 C11 P1 120.4(3)
C13 C12 C11 119.6(3)
C13 C12 H12 120.2
C11 C12 H12 120.2
C14 C13 C12 120.3(4)
C14 C13 H13 119.8
C12 C13 H13 119.8
C13 C14 C15 121.1(4)
C13 C14 H14 119.5
C15 C14 H14 119.5
C14 C15 C16 119.3(4)
C14 C15 H15 120.4
C16 C15 H15 120.4
C15 C16 C11 120.4(3)
C15 C16 H16 119.8
C11 C16 H16 119.8
C26 C21 C22 119.9(4)
C26 C21 P1 120.7(3)
C22 C21 P1 119.4(3)
C23 C22 C21 120.0(4)
C23 C22 H22 120.0
C21 C22 H22 120.0
C24 C23 C22 120.2(5)
C24 C23 H23 119.9
C22 C23 H23 119.9
C23 C24 C25 120.2(4)
C23 C24 H24 119.9
C25 C24 H24 119.9
C26 C25 C24 120.1(5)
C26 C25 H25 119.9
C24 C25 H25 119.9
C25 C26 C21 119.6(4)
C25 C26 H26 120.2
C21 C26 H26 120.2
C36 C31 C32 118.6(4)
C36 C31 P1 119.3(3)
C32 C31 P1 122.1(3)
C33 C32 C31 120.8(4)
C33 C32 H32 119.6
C31 C32 H32 119.6
C34 C33 C32 120.4(5)
C34 C33 H33 119.8
C32 C33 H33 119.8
C33 C34 C35 120.2(4)
C33 C34 H34 119.9
C35 C34 H34 119.9
C34 C35 C36 119.8(5)
C34 C35 H35 120.1
C36 C35 H35 120.1
C31 C36 C35 120.1(5)
C31 C36 H36 119.9
C35 C36 H36 119.9
C42 C41 C46 119.9(3)
C42 C41 P2 119.2(3)
C46 C41 P2 120.6(3)
C41 C42 C43 120.3(4)
C41 C42 H42 119.9
C43 C42 H42 119.9
C42 C43 C44 119.0(4)
C42 C43 H43 120.5
C44 C43 H43 120.5
C45 C44 C43 121.6(4)
C45 C44 H44 119.2
C43 C44 H44 119.2
C44 C45 C46 119.4(4)
C44 C45 H45 120.3
C46 C45 H45 120.3
C41 C46 C45 119.7(4)
C41 C46 H46 120.1
C45 C46 H46 120.1
C56 C51 C52 119.3(3)
C56 C51 P2 118.9(3)
C52 C51 P2 121.8(3)
C53 C52 C51 119.7(4)
C53 C52 H52 120.1
C51 C52 H52 120.1
C54 C53 C52 120.6(4)
C54 C53 H53 119.7
C52 C53 H53 119.7
C55 C54 C53 120.4(4)
C55 C54 H54 119.8
C53 C54 H54 119.8
C54 C55 C56 120.1(4)
C54 C55 H55 119.9
C56 C55 H55 119.9
C51 C56 C55 119.9(4)
C51 C56 H56 120.1
C55 C56 H56 120.1
C62 C61 C66 119.3(3)
C62 C61 P2 121.3(3)
C66 C61 P2 118.8(3)
C61 C62 C63 120.1(4)
C61 C62 H62 120.0
C63 C62 H62 120.0
C64 C63 C62 119.6(4)
C64 C63 H63 120.2
C62 C63 H63 120.2
C65 C64 C63 120.5(4)
C65 C64 H64 119.8
C63 C64 H64 119.8
C64 C65 C66 121.9(4)
C64 C65 H65 119.0
C66 C65 H65 119.0
C65 C66 C61 118.6(4)
C65 C66 H66 120.7
C61 C66 H66 120.7
C72 C71 C76 117.7(3)
C72 C71 C1 121.5(3)
C76 C71 C1 120.8(3)
C71 C72 C73 120.7(3)
C71 C72 H72 119.6
C73 C72 H72 119.6
C74 C73 C72 121.3(3)
C74 C73 H73 119.3
C72 C73 H73 119.3
C73 C74 C75 118.0(3)
C73 C74 C2 120.5(3)
C75 C74 C2 121.5(3)
C76 C75 C74 120.7(3)
C76 C75 H75 119.7
C74 C75 H75 119.7
C75 C76 C71 121.5(3)
C75 C76 H76 119.3
C71 C76 H76 119.3
O12A S1A O11A 117.6(2)
O12A S1A N1A 116.1(2)
O11A S1A N1A 108.2(2)
O12A S1A C1A 104.8(3)
O11A S1A C1A 103.9(3)
N1A S1A C1A 104.6(3)
O22A S2A O21A 118.7(2)
O22A S2A N1A 110.1(2)
O21A S2A N1A 116.0(2)
O22A S2A C2A 105.4(3)
O21A S2A C2A 105.1(3)
N1A S2A C2A 98.8(2)
S1A N1A S2A 126.3(2)
F13A C1A F11A 109.5(7)
F13A C1A F12A 108.8(6)
F11A C1A F12A 109.0(6)
F13A C1A S1A 110.9(5)
F11A C1A S1A 108.2(5)
F12A C1A S1A 110.4(5)
F21A C2A F23A 107.7(6)
F21A C2A F22A 108.5(5)
F23A C2A F22A 109.0(6)
F21A C2A S2A 109.5(5)
F23A C2A S2A 111.1(4)
F22A C2A S2A 110.9(5)
O11B S1B O12B 118.0(3)
O11B S1B N1B 116.0(3)
O12B S1B N1B 109.0(3)
O11B S1B C1B 106.7(4)
O12B S1B C1B 103.7(4)
N1B S1B C1B 101.3(3)
O22B S2B O21B 119.2(2)
O22B S2B N1B 108.2(3)
O21B S2B N1B 117.9(2)
O22B S2B C2B 104.4(3)
O21B S2B C2B 104.9(3)
N1B S2B C2B 99.2(4)
S2B N1B S1B 126.0(3)
F11B C1B F12B 104.6(7)
F11B C1B F13B 109.3(7)
F12B C1B F13B 111.7(7)
F11B C1B S1B 111.5(7)
F12B C1B S1B 110.9(6)
F13B C1B S1B 108.8(6)
F23B C2B F22B 109.9(7)
F23B C2B F21B 103.4(8)
F22B C2B F21B 104.0(7)
F23B C2B S2B 118.5(6)
F22B C2B S2B 112.4(6)
F21B C2B S2B 107.3(6)

loop_
_geom_bond_atom_site_label_1
_geom_bond_atom_site_label_2
_geom_bond_distance
P1 C21 1.789(4)
P1 C11 1.793(3)
P1 C31 1.799(4)
P1 C1 1.805(3)
P2 C61 1.781(3)
P2 C51 1.792(3)
P2 C41 1.801(3)
P2 C2 1.819(3)
C1 C71 1.512(4)
C1 H1A 0.9900
C1 H1B 0.9900
C2 C74 1.506(4)
C2 H2A 0.9900
C2 H2B 0.9900
C11 C16 1.385(5)
C11 C12 1.393(5)
C12 C13 1.366(5)
C12 H12 0.9500
C13 C14 1.365(6)
C13 H13 0.9500
C14 C15 1.369(5)
C14 H14 0.9500
C15 C16 1.374(5)
C15 H15 0.9500
C16 H16 0.9500
C21 C26 1.384(5)
C21 C22 1.388(5)
C22 C23 1.373(6)
C22 H22 0.9500
C23 C24 1.366(7)
C23 H23 0.9500
C24 C25 1.389(8)
C24 H24 0.9500
C25 C26 1.375(6)
C25 H25 0.9500
C26 H26 0.9500
C31 C36 1.365(5)
C31 C32 1.386(5)
C32 C33 1.364(6)
C32 H32 0.9500
C33 C34 1.340(7)
C33 H33 0.9500
C34 C35 1.377(7)
C34 H34 0.9500
C35 C36 1.380(6)
C35 H35 0.9500
C36 H36 0.9500
C41 C42 1.377(5)
C41 C46 1.379(5)
C42 C43 1.378(5)
C42 H42 0.9500
C43 C44 1.380(6)
C43 H43 0.9500
C44 C45 1.353(7)
C44 H44 0.9500
C45 C46 1.394(6)
C45 H45 0.9500
C46 H46 0.9500
C51 C56 1.377(5)
C51 C52 1.384(5)
C52 C53 1.367(6)
C52 H52 0.9500
C53 C54 1.359(6)
C53 H53 0.9500
C54 C55 1.356(6)
C54 H54 0.9500
C55 C56 1.379(5)
C55 H55 0.9500
C56 H56 0.9500
C61 C62 1.376(5)
C61 C66 1.390(5)
C62 C63 1.387(6)
C62 H62 0.9500
C63 C64 1.348(7)
C63 H63 0.9500
C64 C65 1.347(7)
C64 H64 0.9500
C65 C66 1.364(6)
C65 H65 0.9500
C66 H66 0.9500
C71 C72 1.381(5)
C71 C76 1.381(5)
C72 C73 1.382(5)
C72 H72 0.9500
C73 C74 1.365(5)
C73 H73 0.9500
C74 C75 1.391(5)
C75 C76 1.364(5)
C75 H75 0.9500
C76 H76 0.9500
S1A O12A 1.408(3)
S1A O11A 1.428(3)
S1A N1A 1.537(4)
S1A C1A 1.835(7)
S2A O22A 1.407(4)
S2A O21A 1.412(3)
S2A N1A 1.587(4)
S2A C2A 1.818(7)
C1A F13A 1.297(7)
C1A F11A 1.319(7)
C1A F12A 1.328(7)
C2A F21A 1.299(6)
C2A F23A 1.309(8)
C2A F22A 1.314(6)
S1B O11B 1.384(4)
S1B O12B 1.403(4)
S1B N1B 1.573(4)
S1B C1B 1.804(9)
S2B O22B 1.406(3)
S2B O21B 1.413(3)
S2B N1B 1.544(4)
S2B C2B 1.791(8)
C1B F11B 1.292(7)
C1B F12B 1.324(8)
C1B F13B 1.327(9)
C2B F23B 1.204(7)
C2B F22B 1.318(8)
C2B F21B 1.385(9)

loop_
_geom_torsion_atom_site_label_1
_geom_torsion_atom_site_label_2
_geom_torsion_atom_site_label_3
_geom_torsion_atom_site_label_4
_geom_torsion
C21 P1 C1 C71 51.5(3)
C11 P1 C1 C71 -69.0(3)
C31 P1 C1 C71 172.0(3)
C61 P2 C2 C74 50.4(3)
C51 P2 C2 C74 170.4(2)
C41 P2 C2 C74 -69.6(3)
C21 P1 C11 C16 29.1(3)
C31 P1 C11 C16 -91.2(3)
C1 P1 C11 C16 150.5(3)
C21 P1 C11 C12 -154.4(3)
C31 P1 C11 C12 85.3(3)
C1 P1 C11 C12 -33.0(3)
C16 C11 C12 C13 -0.7(5)
P1 C11 C12 C13 -177.2(3)
C11 C12 C13 C14 0.2(6)
C12 C13 C14 C15 0.8(7)
C13 C14 C15 C16 -1.5(7)
C14 C15 C16 C11 1.0(6)
C12 C11 C16 C15 0.0(5)
P1 C11 C16 C15 176.6(3)
C11 P1 C21 C26 -133.3(3)
C31 P1 C21 C26 -14.0(4)
C1 P1 C21 C26 104.8(3)
C11 P1 C21 C22 48.6(3)
C31 P1 C21 C22 167.8(3)
C1 P1 C21 C22 -73.4(3)
C26 C21 C22 C23 0.4(6)
P1 C21 C22 C23 178.5(3)
C21 C22 C23 C24 -0.1(7)
C22 C23 C24 C25 -0.4(8)
C23 C24 C25 C26 0.6(9)
C24 C25 C26 C21 -0.4(8)
C22 C21 C26 C25 -0.1(7)
P1 C21 C26 C25 -178.3(4)
C21 P1 C31 C36 -76.4(3)
C11 P1 C31 C36 42.8(4)
C1 P1 C31 C36 163.2(3)
C21 P1 C31 C32 104.9(3)
C11 P1 C31 C32 -136.0(3)
C1 P1 C31 C32 -15.5(4)
C36 C31 C32 C33 -0.2(6)
P1 C31 C32 C33 178.5(3)
C31 C32 C33 C34 -0.9(7)
C32 C33 C34 C35 2.6(8)
C33 C34 C35 C36 -3.2(8)
C32 C31 C36 C35 -0.4(6)
P1 C31 C36 C35 -179.2(4)
C34 C35 C36 C31 2.1(8)
C61 P2 C41 C42 -150.1(3)
C51 P2 C41 C42 88.2(3)
C2 P2 C41 C42 -32.3(3)
C61 P2 C41 C46 35.0(4)
C51 P2 C41 C46 -86.7(3)
C2 P2 C41 C46 152.8(3)
C46 C41 C42 C43 -2.7(6)
P2 C41 C42 C43 -177.7(3)
C41 C42 C43 C44 0.3(6)
C42 C43 C44 C45 1.3(7)
C43 C44 C45 C46 -0.5(8)
C42 C41 C46 C45 3.5(6)
P2 C41 C46 C45 178.4(3)
C44 C45 C46 C41 -1.9(7)
C61 P2 C51 C56 -51.9(3)
C41 P2 C51 C56 69.7(3)
C2 P2 C51 C56 -169.5(3)
C61 P2 C51 C52 130.8(3)
C41 P2 C51 C52 -107.6(3)
C2 P2 C51 C52 13.2(3)
C56 C51 C52 C53 -1.5(6)
P2 C51 C52 C53 175.7(3)
C51 C52 C53 C54 0.6(7)
C52 C53 C54 C55 0.4(7)
C53 C54 C55 C56 -0.3(7)
C52 C51 C56 C55 1.6(5)
P2 C51 C56 C55 -175.7(3)
C54 C55 C56 C51 -0.7(6)
C51 P2 C61 C62 150.7(3)
C41 P2 C61 C62 29.9(4)
C2 P2 C61 C62 -89.9(3)
C51 P2 C61 C66 -37.9(3)
C41 P2 C61 C66 -158.6(3)
C2 P2 C61 C66 81.6(3)
C66 C61 C62 C63 -0.3(6)
P2 C61 C62 C63 171.1(4)
C61 C62 C63 C64 -0.4(8)
C62 C63 C64 C65 0.3(9)
C63 C64 C65 C66 0.5(9)
C64 C65 C66 C61 -1.2(7)
C62 C61 C66 C65 1.1(6)
P2 C61 C66 C65 -170.5(3)
P1 C1 C71 C72 90.7(4)
P1 C1 C71 C76 -89.2(4)
C76 C71 C72 C73 1.1(5)
C1 C71 C72 C73 -178.8(3)
C71 C72 C73 C74 -0.2(5)
C72 C73 C74 C75 -1.6(5)
C72 C73 C74 C2 178.7(3)
P2 C2 C74 C73 -89.0(3)
P2 C2 C74 C75 91.3(3)
C73 C74 C75 C76 2.5(5)
C2 C74 C75 C76 -177.8(3)
C74 C75 C76 C71 -1.6(5)
C72 C71 C76 C75 -0.2(5)
C1 C71 C76 C75 179.7(3)
O12A S1A N1A S2A -21.7(4)
O11A S1A N1A S2A -156.4(3)
C1A S1A N1A S2A 93.3(4)
O22A S2A N1A S1A 115.0(4)
O21A S2A N1A S1A -23.3(4)
C2A S2A N1A S1A -134.9(4)
O12A S1A C1A F13A -178.3(5)
O11A S1A C1A F13A -54.3(6)
N1A S1A C1A F13A 59.0(6)
O12A S1A C1A F11A -58.2(6)
O11A S1A C1A F11A 65.8(6)
N1A S1A C1A F11A 179.1(5)
O12A S1A C1A F12A 61.0(5)
O11A S1A C1A F12A -175.0(4)
N1A S1A C1A F12A -61.7(5)
O22A S2A C2A F21A -66.8(6)
O21A S2A C2A F21A 59.4(6)
N1A S2A C2A F21A 179.5(5)
O22A S2A C2A F23A 174.4(4)
O21A S2A C2A F23A -59.5(5)
N1A S2A C2A F23A 60.6(5)
O22A S2A C2A F22A 52.9(5)
O21A S2A C2A F22A 179.1(5)
N1A S2A C2A F22A -60.8(5)
O22B S2B N1B S1B 132.4(4)
O21B S2B N1B S1B -6.6(6)
C2B S2B N1B S1B -119.0(5)
O11B S1B N1B S2B 23.6(6)
O12B S1B N1B S2B 159.7(5)
C1B S1B N1B S2B -91.4(5)
O11B S1B C1B F11B 59.7(7)
O12B S1B C1B F11B -65.6(7)
N1B S1B C1B F11B -178.6(6)
O11B S1B C1B F12B 175.8(5)
O12B S1B C1B F12B 50.5(6)
N1B S1B C1B F12B -62.4(6)
O11B S1B C1B F13B -61.0(6)
O12B S1B C1B F13B 173.7(5)
N1B S1B C1B F13B 60.8(6)
O22B S2B C2B F23B 179.4(7)
O21B S2B C2B F23B -54.4(8)
N1B S2B C2B F23B 67.8(8)
O22B S2B C2B F22B 49.4(7)
O21B S2B C2B F22B 175.6(6)
N1B S2B C2B F22B -62.1(6)
O22B S2B C2B F21B -64.2(6)
O21B S2B C2B F21B 62.0(6)
N1B S2B C2B F21B -175.8(6)
